data_7005539
loop_
_publ_author_name
'Heroux, Katie J.'
'Woodin, Katrina S.'
'Tranchemontagne, David J.'
'Widger, Peter C. B.'
'Southwick, Evan'
'Wong, Edward H.'
'Weisman, Gary R.'
'Tomellini, Sterling A.'
'Wadas, Thaddeus J.'
'Anderson, Carolyn J.'
'Kassel, Scott'
'Golen, James A.'
'Rheingold, Arnold L.'

_publ_section_title
;
 The long and short of it: the influence of N-carboxyethyl
 versusN-carboxymethyl pendant arms on in vitro and in vivo behavior of
 copper complexes of cross-bridged tetraamine macrocycles.
;
_journal_issue 21
_journal_name_full 'Dalton transactions (Cambridge, England : 2003)'
_journal_page_first 2150
_journal_page_last 2162
_journal_paper_doi 10.1039/b702938a
_journal_year 2007
_chemical_formula_moiety 'C16H28N4O4Cu, ClO4, Na, 3(H2O) '
_chemical_formula_sum 'C16 H34 Cl Cu N4 Na O11'
_chemical_formula_weight 580.45
_chemical_name_systematic
;

?

;
_space_group_IT_number 2
_symmetry_cell_setting triclinic
_symmetry_space_group_name_Hall '-P 1'
_symmetry_space_group_name_H-M 'P -1'
_atom_sites_solution_hydrogens geom
_atom_sites_solution_primary direct
_atom_sites_solution_secondary difmap
_audit_creation_method SHELXL-97
_cell_angle_alpha 96.6070(10)
_cell_angle_beta 97.3590(10)
_cell_angle_gamma 92.5420(10)
_cell_formula_units_Z 2
_cell_length_a 8.0242(5)
_cell_length_b 9.3141(6)
_cell_length_c 15.3597(10)
_cell_measurement_reflns_used 7119
_cell_measurement_temperature 218(2)
_cell_measurement_theta_max 28.26
_cell_measurement_theta_min 2.44
_cell_volume 1128.90(13)
_computing_cell_refinement 'Bruker SMART'
_computing_data_collection 'Bruker SMART'
_computing_data_reduction 'Bruker SAINT'
_computing_molecular_graphics 'Bruker SHELXTL'
_computing_publication_material 'Bruker SHELXTL'
_computing_structure_refinement 'SHELXL-97 (Sheldrick, 1997)'
_computing_structure_solution 'SHELXS-97 (Sheldrick, 1990)'
_diffrn_ambient_temperature 218(2)
_diffrn_measured_fraction_theta_full 0.985
_diffrn_measured_fraction_theta_max 0.954
_diffrn_measurement_device_type 'CCD area detector'
_diffrn_measurement_method 'phi and omega scans'
_diffrn_radiation_monochromator graphite
_diffrn_radiation_source 'fine-focus sealed tube'
_diffrn_radiation_type MoK\a
_diffrn_radiation_wavelength 0.71073
_diffrn_reflns_av_R_equivalents 0.0181
_diffrn_reflns_av_sigmaI/netI 0.0288
_diffrn_reflns_limit_h_max 10
_diffrn_reflns_limit_h_min -10
_diffrn_reflns_limit_k_max 11
_diffrn_reflns_limit_k_min -12
_diffrn_reflns_limit_l_max 20
_diffrn_reflns_limit_l_min -20
_diffrn_reflns_number 8321
_diffrn_reflns_theta_full 25.00
_diffrn_reflns_theta_max 28.26
_diffrn_reflns_theta_min 2.21
_exptl_absorpt_coefficient_mu 1.172
_exptl_absorpt_correction_T_max 0.7826
_exptl_absorpt_correction_T_min 0.6514
_exptl_absorpt_correction_type multi-scan
_exptl_absorpt_process_details sadabs
_exptl_crystal_colour BLUE
_exptl_crystal_density_diffrn 1.708
_exptl_crystal_density_method 'not measured'
_exptl_crystal_description BLOCKS
_exptl_crystal_F_000 606
_exptl_crystal_size_max 0.40
_exptl_crystal_size_mid 0.38
_exptl_crystal_size_min 0.22
_refine_diff_density_max 0.627
_refine_diff_density_min -0.567
_refine_diff_density_rms 0.078
_refine_ls_extinction_method none
_refine_ls_goodness_of_fit_ref 1.054
_refine_ls_hydrogen_treatment constr
_refine_ls_matrix_type full
_refine_ls_number_parameters 323
_refine_ls_number_reflns 5124
_refine_ls_number_restraints 0
_refine_ls_restrained_S_all 1.054
_refine_ls_R_factor_all 0.0372
_refine_ls_R_factor_gt 0.0358
_refine_ls_shift/su_max 0.009
_refine_ls_shift/su_mean 0.001
_refine_ls_structure_factor_coef Fsqd
_refine_ls_weighting_details 'calc w=1/[\s^2^(Fo^2^)+(0.0588P)^2^+0.7403P] where P=(Fo^2^+2Fc^2^)/3'
_refine_ls_weighting_scheme calc
_refine_ls_wR_factor_gt 0.1000
_refine_ls_wR_factor_ref 0.1011
_reflns_number_gt 4894
_reflns_number_total 5124
_reflns_threshold_expression >2sigma(I)
_cod_data_source_file b702938a.txt
_cod_data_source_block wong108
_cod_depositor_comments
;
The following automatic conversions were performed:
'_symmetry_cell_setting' value 'Triclinic' changed to 'triclinic'
according to '/home/saulius/struct/CIF-dictionaries/cif_core.dic'
dictionary named 'cif_core.dic' version 2.4.1 from 2010-06-29.

Automatic conversion script
Id: cif_fix_enum 1527 2010-12-29 10:47:43Z saulius 
;
_cod_original_sg_symbol_H-M P-1
_cod_database_code 7005539

loop_
_symmetry_equiv_pos_as_xyz
'x, y, z'
'-x, -y, -z'

loop_
_atom_site_label
_atom_site_type_symbol
_atom_site_fract_x
_atom_site_fract_y
_atom_site_fract_z
_atom_site_U_iso_or_equiv
_atom_site_adp_type
_atom_site_occupancy
_atom_site_symmetry_multiplicity
_atom_site_calc_flag
_atom_site_refinement_flags
_atom_site_disorder_assembly
_atom_site_disorder_group
Na1 Na 0.05089(11) 1.20200(9) 0.50790(6) 0.02836(19) Uani 1 1 d . . .
Cl1 Cl 0.80471(7) 1.66793(6) 1.11275(3) 0.03090(13) Uani 1 1 d . . .
Cu1 Cu 0.61750(3) 0.83746(2) 0.720677(14) 0.01770(9) Uani 1 1 d . . .
O1 O 0.6883(2) 0.76259(15) 0.60748(10) 0.0262(3) Uani 1 1 d . . .
O2 O 0.7424(2) 0.60345(17) 0.50002(10) 0.0298(3) Uani 1 1 d . . .
O3 O 0.35301(19) 0.86967(16) 0.63919(11) 0.0288(3) Uani 1 1 d . . .
O4 O 0.16151(19) 0.98489(17) 0.56094(10) 0.0274(3) Uani 1 1 d . . .
O5 O 0.0237(3) 1.3658(2) 0.64112(13) 0.0372(4) Uani 1 1 d . . .
H5D H 0.059(5) 1.446(4) 0.632(2) 0.051(10) Uiso 1 1 d . . .
H5C H 0.070(4) 1.361(3) 0.683(2) 0.035(9) Uiso 1 1 d . . .
O6 O -0.1246(2) 1.3569(2) 0.42434(12) 0.0309(4) Uani 1 1 d . . .
H6D H -0.193(4) 1.296(4) 0.402(2) 0.047(9) Uiso 1 1 d . . .
H6C H -0.170(4) 1.410(3) 0.449(2) 0.032(8) Uiso 1 1 d . . .
O7 O 0.7555(3) 1.6841(2) 1.19960(12) 0.0479(5) Uani 1 1 d . . .
O8 O 0.9423(4) 1.5784(4) 1.1131(2) 0.0952(11) Uani 1 1 d . . .
O9 O 0.6674(3) 1.6074(3) 1.05003(14) 0.0655(7) Uani 1 1 d . . .
O10 O 0.8534(3) 1.8062(2) 1.09098(14) 0.0548(6) Uani 1 1 d . . .
O11 O 1.2201(5) 1.6995(3) 1.01449(19) 0.0909(10) Uani 1 1 d . . .
H11C H 1.1466 1.7800 1.0220 0.109 Uiso 1 1 calc R . .
H11D H 1.3373 1.7202 1.0417 0.109 Uiso 1 1 calc R . .
N1 N 0.5490(2) 0.91375(19) 0.83897(11) 0.0238(3) Uani 1 1 d . . .
N2 N 0.6878(2) 1.04679(17) 0.70876(11) 0.0199(3) Uani 1 1 d . . .
N3 N 0.8712(2) 0.84623(19) 0.79919(11) 0.0226(3) Uani 1 1 d . . .
N4 N 0.5817(2) 0.64177(18) 0.76407(11) 0.0232(3) Uani 1 1 d . . .
C1 C 0.5034(3) 1.0628(2) 0.82761(15) 0.0284(4) Uani 1 1 d . . .
H1A H 0.4896 1.1157 0.8849 0.034 Uiso 1 1 calc R . .
H1B H 0.3967 1.0608 0.7884 0.034 Uiso 1 1 calc R . .
C2 C 0.6426(3) 1.1374(2) 0.78802(14) 0.0268(4) Uani 1 1 d . . .
H2A H 0.6057 1.2304 0.7711 0.032 Uiso 1 1 calc R . .
H2B H 0.7423 1.1568 0.8326 0.032 Uiso 1 1 calc R . .
C3 C 0.8744(3) 1.0545(2) 0.70854(16) 0.0296(5) Uani 1 1 d . . .
H3A H 0.9209 1.1469 0.7416 0.036 Uiso 1 1 calc R . .
H3B H 0.8968 1.0549 0.6473 0.036 Uiso 1 1 calc R . .
C4 C 0.9694(3) 0.9323(2) 0.74778(14) 0.0260(4) Uani 1 1 d . . .
H4A H 1.0051 0.8679 0.6994 0.031 Uiso 1 1 calc R . .
H4B H 1.0711 0.9747 0.7859 0.031 Uiso 1 1 calc R . .
C5 C 0.8993(3) 0.6914(2) 0.79063(15) 0.0276(4) Uani 1 1 d . . .
H5B H 0.9988 0.6743 0.8314 0.033 Uiso 1 1 calc R . .
H5A H 0.9208 0.6593 0.7303 0.033 Uiso 1 1 calc R . .
C6 C 0.7467(3) 0.6031(2) 0.81119(15) 0.0285(4) Uani 1 1 d . . .
H6A H 0.7613 0.5001 0.7946 0.034 Uiso 1 1 calc R . .
H6B H 0.7428 0.6180 0.8751 0.034 Uiso 1 1 calc R . .
C7 C 0.4512(3) 0.6575(3) 0.82573(16) 0.0312(5) Uani 1 1 d . . .
H7A H 0.4947 0.6243 0.8821 0.037 Uiso 1 1 calc R . .
H7B H 0.3505 0.5960 0.8002 0.037 Uiso 1 1 calc R . .
C8 C 0.4031(3) 0.8137(2) 0.84271(15) 0.0293(4) Uani 1 1 d . . .
H8A H 0.3101 0.8315 0.7981 0.035 Uiso 1 1 calc R . .
H8B H 0.3654 0.8307 0.9010 0.035 Uiso 1 1 calc R . .
C9 C 0.6827(3) 0.9083(3) 0.91438(14) 0.0292(4) Uani 1 1 d . . .
H9A H 0.6631 0.8194 0.9410 0.035 Uiso 1 1 calc R . .
H9B H 0.6741 0.9905 0.9592 0.035 Uiso 1 1 calc R . .
C10 C 0.8625(3) 0.9125(3) 0.88914(14) 0.0289(4) Uani 1 1 d . . .
H10A H 0.9066 1.0135 0.8954 0.035 Uiso 1 1 calc R . .
H10B H 0.9349 0.8620 0.9305 0.035 Uiso 1 1 calc R . .
C11 C 0.6907(2) 0.6325(2) 0.57212(13) 0.0226(4) Uani 1 1 d . . .
C12 C 0.6368(3) 0.5068(2) 0.61890(14) 0.0258(4) Uani 1 1 d . . .
H12A H 0.5845 0.4298 0.5735 0.031 Uiso 1 1 calc R . .
H12B H 0.7388 0.4695 0.6482 0.031 Uiso 1 1 calc R . .
C13 C 0.5175(3) 0.5332(2) 0.68663(14) 0.0261(4) Uani 1 1 d . . .
H13A H 0.4124 0.5656 0.6574 0.031 Uiso 1 1 calc R . .
H13B H 0.4908 0.4411 0.7083 0.031 Uiso 1 1 calc R . .
C14 C 0.3033(3) 0.9784(2) 0.60381(13) 0.0220(4) Uani 1 1 d . . .
C15 C 0.4209(3) 1.1144(2) 0.61543(14) 0.0259(4) Uani 1 1 d . . .
H15A H 0.3916 1.1670 0.5644 0.031 Uiso 1 1 calc R . .
H15B H 0.3970 1.1761 0.6679 0.031 Uiso 1 1 calc R . .
C16 C 0.6091(3) 1.0962(2) 0.62499(13) 0.0231(4) Uani 1 1 d . . .
H16A H 0.6321 1.0267 0.5757 0.028 Uiso 1 1 calc R . .
H16B H 0.6654 1.1893 0.6187 0.028 Uiso 1 1 calc R . .

loop_
_atom_site_aniso_label
_atom_site_aniso_U_11
_atom_site_aniso_U_22
_atom_site_aniso_U_33
_atom_site_aniso_U_23
_atom_site_aniso_U_13
_atom_site_aniso_U_12
Na1 0.0269(4) 0.0252(4) 0.0324(4) 0.0081(3) -0.0024(3) 0.0015(3)
Cl1 0.0361(3) 0.0280(3) 0.0292(3) 0.0088(2) 0.0018(2) 0.0030(2)
Cu1 0.01884(14) 0.01447(13) 0.02018(13) 0.00487(8) 0.00169(9) 0.00074(9)
O1 0.0371(8) 0.0165(7) 0.0258(7) 0.0042(5) 0.0055(6) 0.0013(6)
O2 0.0323(8) 0.0245(8) 0.0320(8) -0.0013(6) 0.0067(6) 0.0018(6)
O3 0.0266(8) 0.0200(7) 0.0383(8) 0.0097(6) -0.0059(6) -0.0007(6)
O4 0.0226(7) 0.0263(8) 0.0326(8) 0.0083(6) -0.0034(6) 0.0019(6)
O5 0.0410(10) 0.0379(11) 0.0332(9) 0.0105(8) 0.0031(8) -0.0008(8)
O6 0.0285(8) 0.0236(8) 0.0380(9) 0.0013(7) -0.0033(7) 0.0028(7)
O7 0.0578(12) 0.0556(12) 0.0333(9) 0.0129(8) 0.0099(8) 0.0051(10)
O8 0.102(2) 0.108(2) 0.092(2) 0.0343(18) 0.0311(18) 0.076(2)
O9 0.0833(17) 0.0607(14) 0.0430(11) 0.0110(10) -0.0176(11) -0.0370(13)
O10 0.0661(14) 0.0476(12) 0.0485(11) 0.0218(9) -0.0054(10) -0.0232(10)
O11 0.134(3) 0.0654(17) 0.0722(17) -0.0122(14) 0.0364(18) -0.0192(18)
N1 0.0240(8) 0.0237(9) 0.0250(8) 0.0066(6) 0.0042(7) 0.0024(7)
N2 0.0182(8) 0.0175(8) 0.0238(8) 0.0049(6) 0.0005(6) 0.0006(6)
N3 0.0208(8) 0.0207(8) 0.0262(8) 0.0058(6) 0.0004(6) 0.0017(6)
N4 0.0223(8) 0.0199(8) 0.0280(8) 0.0078(6) 0.0018(7) 0.0003(6)
C1 0.0337(11) 0.0238(10) 0.0295(10) 0.0030(8) 0.0086(9) 0.0082(9)
C2 0.0342(11) 0.0187(9) 0.0261(10) 0.0017(7) -0.0004(8) 0.0016(8)
C3 0.0204(10) 0.0262(11) 0.0438(12) 0.0142(9) 0.0027(9) -0.0015(8)
C4 0.0189(9) 0.0266(10) 0.0334(10) 0.0075(8) 0.0037(8) 0.0017(8)
C5 0.0224(10) 0.0238(10) 0.0363(11) 0.0073(8) -0.0017(8) 0.0042(8)
C6 0.0286(11) 0.0231(10) 0.0338(11) 0.0124(8) -0.0039(8) 0.0018(8)
C7 0.0295(11) 0.0304(11) 0.0369(11) 0.0139(9) 0.0090(9) -0.0021(9)
C8 0.0251(10) 0.0318(11) 0.0339(11) 0.0095(9) 0.0103(8) 0.0010(9)
C9 0.0332(11) 0.0333(12) 0.0216(9) 0.0064(8) 0.0023(8) 0.0031(9)
C10 0.0288(11) 0.0312(11) 0.0244(10) 0.0034(8) -0.0042(8) -0.0005(9)
C11 0.0185(9) 0.0191(9) 0.0284(10) 0.0025(7) -0.0027(7) 0.0015(7)
C12 0.0267(10) 0.0162(9) 0.0334(10) 0.0041(8) -0.0016(8) 0.0019(8)
C13 0.0242(10) 0.0184(9) 0.0348(11) 0.0066(8) -0.0011(8) -0.0030(8)
C14 0.0223(9) 0.0209(9) 0.0225(9) 0.0036(7) 0.0015(7) 0.0012(7)
C15 0.0261(10) 0.0189(9) 0.0314(10) 0.0081(8) -0.0052(8) 0.0016(8)
C16 0.0254(10) 0.0188(9) 0.0256(9) 0.0088(7) 0.0011(8) -0.0008(7)

loop_
_atom_type_symbol
_atom_type_description
_atom_type_scat_dispersion_real
_atom_type_scat_dispersion_imag
_atom_type_scat_source
C C 0.0033 0.0016 'International Tables Vol C Tables 4.2.6.8 and 6.1.1.4'
H H 0.0000 0.0000 'International Tables Vol C Tables 4.2.6.8 and 6.1.1.4'
N N 0.0061 0.0033 'International Tables Vol C Tables 4.2.6.8 and 6.1.1.4'
O O 0.0106 0.0060 'International Tables Vol C Tables 4.2.6.8 and 6.1.1.4'
Na Na 0.0362 0.0249 'International Tables Vol C Tables 4.2.6.8 and 6.1.1.4'
Cl Cl 0.1484 0.1585 'International Tables Vol C Tables 4.2.6.8 and 6.1.1.4'
Cu Cu 0.3201 1.2651 'International Tables Vol C Tables 4.2.6.8 and 6.1.1.4'

loop_
_geom_angle_atom_site_label_1
_geom_angle_atom_site_label_2
_geom_angle_atom_site_label_3
_geom_angle
_geom_angle_site_symmetry_1
_geom_angle_site_symmetry_3
_geom_angle_publ_flag
O6 Na1 O2 80.37(6) . 2_676 ?
O6 Na1 O4 160.50(7) . . ?
O2 Na1 O4 115.89(6) 2_676 . ?
O6 Na1 O4 83.24(6) . 2_576 ?
O2 Na1 O4 151.76(7) 2_676 2_576 ?
O4 Na1 O4 77.50(6) . 2_576 ?
O6 Na1 O5 87.97(7) . . ?
O2 Na1 O5 78.18(6) 2_676 . ?
O4 Na1 O5 105.30(7) . . ?
O4 Na1 O5 124.14(7) 2_576 . ?
O6 Na1 O1 89.53(6) . 2_676 ?
O2 Na1 O1 46.91(5) 2_676 2_676 ?
O4 Na1 O1 94.32(5) . 2_676 ?
O4 Na1 O1 110.46(6) 2_576 2_676 ?
O5 Na1 O1 124.55(6) . 2_676 ?
O6 Na1 C11 78.89(6) . 2_676 ?
O2 Na1 C11 23.46(5) 2_676 2_676 ?
O4 Na1 C11 111.43(6) . 2_676 ?
O4 Na1 C11 130.03(6) 2_576 2_676 ?
O5 Na1 C11 101.52(7) . 2_676 ?
O1 Na1 C11 24.70(5) 2_676 2_676 ?
O6 Na1 Na1 121.91(6) . 2_576 ?
O2 Na1 Na1 147.66(6) 2_676 2_576 ?
O4 Na1 Na1 38.77(4) . 2_576 ?
O4 Na1 Na1 38.73(4) 2_576 2_576 ?
O5 Na1 Na1 121.94(6) . 2_576 ?
O1 Na1 Na1 105.81(5) 2_676 2_576 ?
C11 Na1 Na1 130.30(6) 2_676 2_576 ?
O8 Cl1 O9 111.1(2) . . ?
O8 Cl1 O10 109.8(2) . . ?
O9 Cl1 O10 108.55(13) . . ?
O8 Cl1 O7 108.33(16) . . ?
O9 Cl1 O7 109.99(14) . . ?
O10 Cl1 O7 109.01(13) . . ?
O1 Cu1 N1 178.81(7) . . ?
O1 Cu1 N4 96.31(7) . . ?
N1 Cu1 N4 83.32(7) . . ?
O1 Cu1 N2 93.42(6) . . ?
N1 Cu1 N2 86.73(7) . . ?
N4 Cu1 N2 165.21(7) . . ?
O1 Cu1 N3 96.04(7) . . ?
N1 Cu1 N3 82.80(7) . . ?
N4 Cu1 N3 85.52(7) . . ?
N2 Cu1 N3 82.39(6) . . ?
O1 Cu1 O3 86.71(6) . . ?
N1 Cu1 O3 94.47(7) . . ?
N4 Cu1 O3 103.07(6) . . ?
N2 Cu1 O3 88.57(6) . . ?
N3 Cu1 O3 170.68(6) . . ?
C11 O1 Cu1 129.63(14) . . ?
C11 O1 Na1 80.15(12) . 2_676 ?
Cu1 O1 Na1 143.18(7) . 2_676 ?
C11 O2 Na1 105.22(13) . 2_676 ?
C14 O3 Cu1 129.11(13) . . ?
C14 O4 Na1 125.03(14) . . ?
C14 O4 Na1 131.94(14) . 2_576 ?
Na1 O4 Na1 102.50(6) . 2_576 ?
C8 N1 C1 113.58(17) . . ?
C8 N1 C9 111.76(17) . . ?
C1 N1 C9 112.59(18) . . ?
C8 N1 Cu1 100.93(13) . . ?
C1 N1 Cu1 103.80(12) . . ?
C9 N1 Cu1 113.40(13) . . ?
C16 N2 C2 111.61(16) . . ?
C16 N2 C3 107.74(16) . . ?
C2 N2 C3 110.58(16) . . ?
C16 N2 Cu1 113.16(12) . . ?
C2 N2 Cu1 106.71(12) . . ?
C3 N2 Cu1 106.97(12) . . ?
C10 N3 C4 114.61(17) . . ?
C10 N3 C5 114.95(17) . . ?
C4 N3 C5 115.35(17) . . ?
C10 N3 Cu1 109.32(13) . . ?
C4 N3 Cu1 101.05(12) . . ?
C5 N3 Cu1 99.07(12) . . ?
C13 N4 C7 109.47(17) . . ?
C13 N4 C6 112.08(16) . . ?
C7 N4 C6 111.19(17) . . ?
C13 N4 Cu1 108.71(12) . . ?
C7 N4 Cu1 107.04(13) . . ?
C6 N4 Cu1 108.17(12) . . ?
N1 C1 C2 108.56(17) . . ?
N2 C2 C1 111.50(17) . . ?
N2 C3 C4 116.10(17) . . ?
N3 C4 C3 114.13(17) . . ?
N3 C5 C6 111.15(18) . . ?
N4 C6 C5 113.72(17) . . ?
N4 C7 C8 111.90(17) . . ?
N1 C8 C7 110.04(18) . . ?
N1 C9 C10 114.04(17) . . ?
N3 C10 C9 113.28(17) . . ?
O2 C11 O1 121.43(19) . . ?
O2 C11 C12 117.56(18) . . ?
O1 C11 C12 120.96(19) . . ?
O2 C11 Na1 51.31(11) . 2_676 ?
O1 C11 Na1 75.15(12) . 2_676 ?
C12 C11 Na1 151.52(14) . 2_676 ?
C13 C12 C11 118.58(17) . . ?
N4 C13 C12 115.04(17) . . ?
O4 C14 O3 124.62(19) . . ?
O4 C14 C15 116.67(18) . . ?
O3 C14 C15 118.69(18) . . ?
C16 C15 C14 118.09(17) . . ?
N2 C16 C15 117.03(17) . . ?

loop_
_geom_bond_atom_site_label_1
_geom_bond_atom_site_label_2
_geom_bond_distance
_geom_bond_site_symmetry_2
_geom_bond_publ_flag
Na1 O6 2.4198(19) . ?
Na1 O2 2.4257(18) 2_676 ?
Na1 O4 2.4278(17) . ?
Na1 O4 2.4299(17) 2_576 ?
Na1 O5 2.447(2) . ?
Na1 O1 2.9418(18) 2_676 ?
Na1 C11 2.999(2) 2_676 ?
Na1 Na1 3.7884(17) 2_576 ?
Cl1 O8 1.413(3) . ?
Cl1 O9 1.417(2) . ?
Cl1 O10 1.418(2) . ?
Cl1 O7 1.4327(19) . ?
Cu1 O1 1.9598(15) . ?
Cu1 N1 2.0254(17) . ?
Cu1 N4 2.0325(17) . ?
Cu1 N2 2.0407(16) . ?
Cu1 N3 2.2222(17) . ?
Cu1 O3 2.3713(15) . ?
O1 C11 1.272(2) . ?
O1 Na1 2.9418(18) 2_676 ?
O2 C11 1.237(3) . ?
O2 Na1 2.4257(18) 2_676 ?
O3 C14 1.260(3) . ?
O4 C14 1.247(2) . ?
O4 Na1 2.4299(17) 2_576 ?
N1 C8 1.475(3) . ?
N1 C1 1.475(3) . ?
N1 C9 1.481(3) . ?
N2 C16 1.490(2) . ?
N2 C2 1.493(3) . ?
N2 C3 1.496(3) . ?
N3 C10 1.458(3) . ?
N3 C4 1.462(3) . ?
N3 C5 1.464(3) . ?
N4 C13 1.491(3) . ?
N4 C7 1.501(3) . ?
N4 C6 1.504(3) . ?
C1 C2 1.517(3) . ?
C3 C4 1.535(3) . ?
C5 C6 1.531(3) . ?
C7 C8 1.524(3) . ?
C9 C10 1.542(3) . ?
C11 C12 1.517(3) . ?
C11 Na1 2.999(2) 2_676 ?
C12 C13 1.509(3) . ?
C14 C15 1.524(3) . ?
C15 C16 1.518(3) . ?

loop_
_geom_hbond_atom_site_label_D
_geom_hbond_atom_site_label_H
_geom_hbond_atom_site_label_A
_geom_hbond_distance_DH
_geom_hbond_distance_HA
_geom_hbond_distance_DA
_geom_hbond_angle_DHA
_geom_hbond_site_symmetry_A
O5 H5D O6 0.82(4) 2.19(4) 2.993(3) 167(3) 2_586
O5 H5C O7 0.70(3) 2.23(4) 2.927(3) 169(3) 2_687
O5 H5C O8 0.70(3) 3.14(3) 3.723(4) 143(3) 2_687
O5 H5C Cl1 0.70(3) 3.22(3) 3.907(2) 166(3) 2_687
O6 H6D O3 0.79(4) 1.96(4) 2.737(2) 171(3) 2_576
O6 H6D O4 0.79(4) 2.76(3) 3.221(2) 119(3) 2_576
O6 H6C O2 0.73(3) 2.07(3) 2.772(2) 163(3) 1_465
O11 H11C O10 0.98 2.71 3.450(4) 132.6 .
O11 H11D O9 0.98 2.89 3.714(5) 142.8 1_655
